data_7055891
loop_
_publ_author_name
'Ghosh, Abhisek Brata'
'Saha, Namrata'
'Sarkar, Arpita'
'Dutta, Amit Kumar'
'Maji, Swarup Kumar'
'Adhikary, Bibhutosh'

_publ_section_title
;
 Observation of enhanced photocurrent response in M--CuInS2 (M = Au, Ag)
 heteronanostructures: phase selective synthesis and application
;
_journal_issue 2
_journal_name_full 'New J. Chem.'
_journal_page_first 692
_journal_paper_doi 10.1039/C6NJ02439D
_journal_volume 41
_journal_year 2017
_chemical_formula_sum 'C42 H38 Cu N P2 S2'
_chemical_formula_weight 746.33
_chemical_name_systematic
; 
 ? 
;
_space_group_IT_number 2
_symmetry_cell_setting triclinic
_symmetry_space_group_name_Hall '-P 1'
_symmetry_space_group_name_H-M 'P -1'
_atom_sites_solution_hydrogens geom
_atom_sites_solution_primary direct
_atom_sites_solution_secondary difmap
_audit_creation_method SHELXL-97
_audit_update_record
;
2016-10-30 deposited with the CCDC.
2016-12-09 downloaded from the CCDC.
;
_cell_angle_alpha 84.106(2)
_cell_angle_beta 72.903(2)
_cell_angle_gamma 72.028(2)
_cell_formula_units_Z 2
_cell_length_a 10.6096(7)
_cell_length_b 12.9537(8)
_cell_length_c 14.5386(9)
_cell_measurement_reflns_used 3256
_cell_measurement_temperature 120(2)
_cell_measurement_theta_max 20.60
_cell_measurement_theta_min 2.19
_cell_volume 1816.5(2)
_computing_cell_refinement 'Bruker SAINT'
_computing_data_collection 'Bruker APEX2'
_computing_data_reduction 'Bruker SAINT'
_computing_molecular_graphics 'Bruker SHELXTL'
_computing_publication_material 'Bruker SHELXTL'
_computing_structure_refinement 'SHELXL-97 (Sheldrick, 2008)'
_computing_structure_solution 'SHELXS-97 (Sheldrick, 2008)'
_diffrn_ambient_temperature 120(2)
_diffrn_measured_fraction_theta_full 0.990
_diffrn_measured_fraction_theta_max 0.990
_diffrn_measurement_device_type 'Bruker APEX-II CCD'
_diffrn_measurement_method '\f and \w scans'
_diffrn_radiation_monochromator graphite
_diffrn_radiation_source 'fine-focus sealed tube'
_diffrn_radiation_type MoK\a
_diffrn_radiation_wavelength 0.71073
_diffrn_reflns_av_R_equivalents 0.0548
_diffrn_reflns_av_unetI/netI 0.0602
_diffrn_reflns_limit_h_max 12
_diffrn_reflns_limit_h_min -12
_diffrn_reflns_limit_k_max 15
_diffrn_reflns_limit_k_min -15
_diffrn_reflns_limit_l_max 16
_diffrn_reflns_limit_l_min -17
_diffrn_reflns_number 20927
_diffrn_reflns_theta_full 25.05
_diffrn_reflns_theta_max 25.05
_diffrn_reflns_theta_min 1.47
_exptl_absorpt_coefficient_mu 0.836
_exptl_absorpt_correction_T_max 0.8779
_exptl_absorpt_correction_T_min 0.8507
_exptl_absorpt_correction_type multi-scan
_exptl_absorpt_process_details SADABS
_exptl_crystal_colour Orange
_exptl_crystal_density_diffrn 1.365
_exptl_crystal_density_method 'not measured'
_exptl_crystal_description Cubic
_exptl_crystal_F_000 776
_exptl_crystal_size_max 0.20
_exptl_crystal_size_mid 0.18
_exptl_crystal_size_min 0.16
_refine_diff_density_max 0.466
_refine_diff_density_min -0.398
_refine_diff_density_rms 0.066
_refine_ls_extinction_method none
_refine_ls_goodness_of_fit_ref 1.023
_refine_ls_hydrogen_treatment mixed
_refine_ls_matrix_type full
_refine_ls_number_parameters 441
_refine_ls_number_reflns 6386
_refine_ls_number_restraints 1
_refine_ls_restrained_S_all 1.023
_refine_ls_R_factor_all 0.0702
_refine_ls_R_factor_gt 0.0452
_refine_ls_shift/su_max 0.001
_refine_ls_shift/su_mean 0.000
_refine_ls_structure_factor_coef Fsqd
_refine_ls_weighting_details 'calc w=1/[\s^2^(Fo^2^)+(0.0770P)^2^+0.1091P] where P=(Fo^2^+2Fc^2^)/3'
_refine_ls_weighting_scheme calc
_refine_ls_wR_factor_gt 0.1171
_refine_ls_wR_factor_ref 0.1403
_reflns_number_gt 4587
_reflns_number_total 6386
_reflns_threshold_expression >2sigma(I)
_cod_data_source_file c6nj02439d2.cif
_cod_data_source_block 2
_cod_depositor_comments
;
The following automatic conversions were performed:

'_symmetry_cell_setting' value 'Triclinic' changed to 'triclinic'
according to
/usr/data/users/saulius/crontab/automatic-downloads/rss-feeds/RSC/lib/dictionaries/cif_core.dic
dictionary named 'cif_core.dic' version 2.4.2 from 2011-04-26.

'_exptl_absorpt_correction_type' value 'Multi-scan' changed to
'multi-scan' according to
/usr/data/users/saulius/crontab/automatic-downloads/rss-feeds/RSC/lib/dictionaries/cif_core.dic
dictionary named 'cif_core.dic' version 2.4.2 from 2011-04-26.

Automatic conversion script
Id: cif_fix_values 4268 2015-11-12 08:31:59Z antanas 

 Adding full bibliography for 7055890--7055891.cif.
;
_cod_original_sg_symbol_H-M 'P-1   '
_cod_database_code 7055891

loop_
_symmetry_equiv_pos_as_xyz
'x, y, z'
'-x, -y, -z'

loop_
_atom_site_label
_atom_site_type_symbol
_atom_site_fract_x
_atom_site_fract_y
_atom_site_fract_z
_atom_site_U_iso_or_equiv
_atom_site_adp_type
_atom_site_occupancy
_atom_site_symmetry_multiplicity
_atom_site_calc_flag
_atom_site_refinement_flags
C1 C 1.0834(4) 0.7609(3) 0.6046(3) 0.0372(8) Uani 1 1 d .
C2 C 1.1646(4) 0.8185(3) 0.5378(3) 0.0406(9) Uani 1 1 d .
C3 C 1.2966(5) 0.8311(4) 0.5502(3) 0.0637(13) Uani 1 1 d .
H3A H 1.2821 0.8545 0.6147 0.076 Uiso 1 1 calc R
H3B H 1.3701 0.7632 0.5381 0.076 Uiso 1 1 calc R
C4 C 1.3309(6) 0.9156(5) 0.4773(4) 0.0876(17) Uani 1 1 d .
H4A H 1.3064 0.9846 0.5084 0.105 Uiso 1 1 calc R
H4B H 1.4289 0.8946 0.4450 0.105 Uiso 1 1 calc R
C5 C 1.2508(5) 0.9254(4) 0.4065(3) 0.0674(13) Uani 1 1 d .
H5A H 1.3092 0.8883 0.3474 0.081 Uiso 1 1 calc R
H5B H 1.2106 1.0010 0.3916 0.081 Uiso 1 1 calc R
C6 C 1.1410(4) 0.8726(3) 0.4557(3) 0.0484(10) Uani 1 1 d .
C7 C 0.7975(4) 0.9288(3) 0.8540(3) 0.0389(9) Uani 1 1 d .
C8 C 0.9260(4) 0.9245(3) 0.8625(4) 0.0647(13) Uani 1 1 d .
H8 H 0.9915 0.8576 0.8631 0.078 Uiso 1 1 calc R
C9 C 0.9576(4) 1.0187(4) 0.8701(4) 0.0739(15) Uani 1 1 d .
H9 H 1.0423 1.0150 0.8788 0.089 Uiso 1 1 calc R
C10 C 0.8635(5) 1.1173(4) 0.8647(3) 0.0653(14) Uani 1 1 d .
H10 H 0.8853 1.1806 0.8688 0.078 Uiso 1 1 calc R
C11 C 0.7381(5) 1.1239(3) 0.8534(3) 0.0591(12) Uani 1 1 d .
H11 H 0.6752 1.1912 0.8488 0.071 Uiso 1 1 calc R
C12 C 0.7056(4) 1.0295(3) 0.8490(3) 0.0453(10) Uani 1 1 d .
H12 H 0.6194 1.0341 0.8425 0.054 Uiso 1 1 calc R
C13 C 0.5881(3) 0.8468(3) 0.8290(3) 0.0359(8) Uani 1 1 d .
C14 C 0.5869(4) 0.8709(3) 0.7342(3) 0.0448(9) Uani 1 1 d .
H14 H 0.6694 0.8661 0.6869 0.054 Uiso 1 1 calc R
C15 C 0.4650(4) 0.9017(3) 0.7090(3) 0.0555(11) Uani 1 1 d .
H15 H 0.4656 0.9194 0.6452 0.067 Uiso 1 1 calc R
C16 C 0.3426(4) 0.9065(3) 0.7775(3) 0.0550(11) Uani 1 1 d .
H16 H 0.2606 0.9255 0.7602 0.066 Uiso 1 1 calc R
C17 C 0.3423(4) 0.8830(3) 0.8721(3) 0.0535(11) Uani 1 1 d .
H17 H 0.2596 0.8867 0.9189 0.064 Uiso 1 1 calc R
C18 C 0.4638(4) 0.8542(3) 0.8976(3) 0.0443(9) Uani 1 1 d .
H18 H 0.4623 0.8394 0.9618 0.053 Uiso 1 1 calc R
C19 C 0.7071(4) 0.7709(3) 0.9856(3) 0.0402(9) Uani 1 1 d .
C20 C 0.6843(4) 0.6710(3) 1.0152(3) 0.0515(10) Uani 1 1 d .
H20 H 0.6949 0.6218 0.9693 0.062 Uiso 1 1 calc R
C21 C 0.6467(5) 0.6438(4) 1.1107(3) 0.0627(12) Uani 1 1 d .
H21 H 0.6291 0.5776 1.1290 0.075 Uiso 1 1 calc R
C22 C 0.6346(5) 0.7143(4) 1.1803(3) 0.0662(13) Uani 1 1 d .
H22 H 0.6109 0.6955 1.2452 0.079 Uiso 1 1 calc R
C23 C 0.6582(5) 0.8123(4) 1.1517(3) 0.0643(12) Uani 1 1 d .
H23 H 0.6501 0.8603 1.1978 0.077 Uiso 1 1 calc R
C24 C 0.6937(4) 0.8408(3) 1.0561(3) 0.0508(10) Uani 1 1 d .
H24 H 0.7089 0.9080 1.0384 0.061 Uiso 1 1 calc R
C25 C 0.7488(4) 0.4974(3) 0.7046(3) 0.0379(8) Uani 1 1 d .
C26 C 0.6263(4) 0.5813(3) 0.7286(3) 0.0463(10) Uani 1 1 d .
H26 H 0.6200 0.6384 0.7653 0.056 Uiso 1 1 calc R
C27 C 0.5139(4) 0.5817(3) 0.6991(3) 0.0513(10) Uani 1 1 d .
H27 H 0.4332 0.6389 0.7156 0.062 Uiso 1 1 calc R
C28 C 0.5210(4) 0.4988(4) 0.6462(3) 0.0581(12) Uani 1 1 d .
H28 H 0.4445 0.4980 0.6276 0.070 Uiso 1 1 calc R
C29 C 0.6427(5) 0.4152(4) 0.6200(4) 0.0719(14) Uani 1 1 d .
H29 H 0.6486 0.3594 0.5820 0.086 Uiso 1 1 calc R
C30 C 0.7555(4) 0.4139(3) 0.6496(3) 0.0587(12) Uani 1 1 d .
H30 H 0.8361 0.3567 0.6326 0.070 Uiso 1 1 calc R
C31 C 0.8512(4) 0.4339(3) 0.8685(3) 0.0376(9) Uani 1 1 d .
C32 C 0.9466(4) 0.4124(3) 0.9219(3) 0.0527(11) Uani 1 1 d .
H32 H 1.0306 0.4269 0.8950 0.063 Uiso 1 1 calc R
C33 C 0.9176(5) 0.3699(4) 1.0143(3) 0.0609(12) Uani 1 1 d .
H33 H 0.9833 0.3545 1.0482 0.073 Uiso 1 1 calc R
C34 C 0.7950(5) 0.3503(4) 1.0562(3) 0.0584(12) Uani 1 1 d .
H34 H 0.7758 0.3231 1.1189 0.070 Uiso 1 1 calc R
C35 C 0.6987(4) 0.3710(3) 1.0050(3) 0.0540(11) Uani 1 1 d .
H35 H 0.6148 0.3567 1.0330 0.065 Uiso 1 1 calc R
C36 C 0.7263(4) 0.4127(3) 0.9125(3) 0.0436(9) Uani 1 1 d .
H36 H 0.6602 0.4268 0.8790 0.052 Uiso 1 1 calc R
C37 C 1.0416(3) 0.4035(3) 0.6797(3) 0.0378(8) Uani 1 1 d .
C38 C 1.0794(4) 0.2935(3) 0.7022(3) 0.0529(11) Uani 1 1 d .
H38 H 1.0264 0.2670 0.7568 0.063 Uiso 1 1 calc R
C39 C 1.1950(4) 0.2233(4) 0.6442(3) 0.0599(12) Uani 1 1 d .
H39 H 1.2190 0.1498 0.6599 0.072 Uiso 1 1 calc R
C40 C 1.2741(4) 0.2605(4) 0.5644(3) 0.0616(13) Uani 1 1 d .
H40 H 1.3523 0.2129 0.5258 0.074 Uiso 1 1 calc R
C41 C 1.2376(5) 0.3688(4) 0.5412(3) 0.0666(13) Uani 1 1 d .
H41 H 1.2907 0.3945 0.4861 0.080 Uiso 1 1 calc R
C42 C 1.1221(4) 0.4403(3) 0.5992(3) 0.0524(11) Uani 1 1 d .
H42 H 1.0991 0.5139 0.5833 0.063 Uiso 1 1 calc R
Cu1 Cu 0.90871(4) 0.67024(3) 0.75346(3) 0.03917(16) Uani 1 1 d .
H1A H 0.972(5) 0.843(4) 0.453(4) 0.100(18) Uiso 1 1 d .
H1B H 1.046(4) 0.921(3) 0.359(2) 0.063(13) Uiso 1 1 d D
N1 N 1.0399(4) 0.8790(3) 0.4158(3) 0.0630(10) Uani 1 1 d D
P1 P 0.75515(9) 0.80152(7) 0.85621(7) 0.0363(2) Uani 1 1 d .
P2 P 0.88921(9) 0.50164(7) 0.75160(7) 0.0364(2) Uani 1 1 d .
S1 S 0.93329(10) 0.74905(8) 0.59096(7) 0.0447(3) Uani 1 1 d .
S2 S 1.13171(10) 0.69642(9) 0.70292(7) 0.0459(3) Uani 1 1 d .

loop_
_atom_site_aniso_label
_atom_site_aniso_U_11
_atom_site_aniso_U_22
_atom_site_aniso_U_33
_atom_site_aniso_U_23
_atom_site_aniso_U_13
_atom_site_aniso_U_12
C1 0.0404(19) 0.0328(19) 0.035(2) -0.0063(16) -0.0075(16) -0.0071(15)
C2 0.046(2) 0.045(2) 0.034(2) -0.0046(18) -0.0063(17) -0.0213(18)
C3 0.067(3) 0.085(3) 0.051(3) 0.006(2) -0.010(2) -0.047(3)
C4 0.076(3) 0.086(4) 0.111(5) 0.030(3) -0.023(3) -0.050(3)
C5 0.076(3) 0.063(3) 0.059(3) 0.011(2) -0.005(3) -0.031(3)
C6 0.058(3) 0.040(2) 0.044(3) 0.0027(19) -0.009(2) -0.0165(19)
C7 0.042(2) 0.0307(19) 0.042(2) -0.0064(17) -0.0070(17) -0.0099(16)
C8 0.040(2) 0.044(3) 0.104(4) -0.015(3) -0.012(2) -0.0079(19)
C9 0.043(2) 0.062(3) 0.114(4) -0.031(3) -0.001(3) -0.022(2)
C10 0.069(3) 0.048(3) 0.071(3) -0.019(2) 0.015(2) -0.032(2)
C11 0.070(3) 0.037(2) 0.064(3) 0.002(2) -0.010(2) -0.015(2)
C12 0.051(2) 0.037(2) 0.049(3) 0.0035(18) -0.0152(19) -0.0155(18)
C13 0.0378(19) 0.0290(19) 0.040(2) -0.0023(16) -0.0074(16) -0.0108(15)
C14 0.035(2) 0.050(2) 0.047(3) 0.0003(19) -0.0062(17) -0.0133(17)
C15 0.052(2) 0.066(3) 0.049(3) -0.002(2) -0.014(2) -0.017(2)
C16 0.038(2) 0.059(3) 0.065(3) -0.011(2) -0.015(2) -0.0058(19)
C17 0.037(2) 0.060(3) 0.054(3) -0.006(2) -0.0021(19) -0.0103(19)
C18 0.040(2) 0.049(2) 0.039(2) -0.0018(18) -0.0068(17) -0.0104(17)
C19 0.0353(19) 0.039(2) 0.044(2) -0.0042(18) -0.0102(17) -0.0074(16)
C20 0.059(3) 0.046(2) 0.044(3) -0.005(2) -0.005(2) -0.014(2)
C21 0.077(3) 0.048(3) 0.053(3) 0.006(2) -0.006(2) -0.019(2)
C22 0.075(3) 0.072(3) 0.039(3) 0.008(2) -0.010(2) -0.014(3)
C23 0.089(3) 0.062(3) 0.042(3) -0.006(2) -0.021(2) -0.018(3)
C24 0.068(3) 0.039(2) 0.045(3) -0.0042(19) -0.017(2) -0.013(2)
C25 0.0391(19) 0.036(2) 0.035(2) 0.0013(16) -0.0071(16) -0.0102(16)
C26 0.044(2) 0.044(2) 0.046(2) -0.0044(19) -0.0070(18) -0.0099(18)
C27 0.037(2) 0.057(3) 0.053(3) -0.001(2) -0.0102(19) -0.0053(18)
C28 0.052(3) 0.073(3) 0.058(3) -0.004(2) -0.023(2) -0.021(2)
C29 0.068(3) 0.064(3) 0.090(4) -0.027(3) -0.032(3) -0.012(3)
C30 0.051(2) 0.043(2) 0.078(3) -0.019(2) -0.023(2) 0.0009(19)
C31 0.041(2) 0.0284(19) 0.037(2) -0.0016(16) -0.0055(17) -0.0068(15)
C32 0.048(2) 0.056(3) 0.050(3) 0.002(2) -0.010(2) -0.015(2)
C33 0.062(3) 0.069(3) 0.053(3) 0.006(2) -0.024(2) -0.014(2)
C34 0.076(3) 0.057(3) 0.037(3) 0.009(2) -0.013(2) -0.016(2)
C35 0.054(2) 0.047(2) 0.051(3) 0.007(2) 0.002(2) -0.019(2)
C36 0.048(2) 0.038(2) 0.044(2) 0.0027(18) -0.0090(18) -0.0157(18)
C37 0.0373(19) 0.032(2) 0.039(2) -0.0061(16) -0.0054(16) -0.0056(16)
C38 0.054(2) 0.048(3) 0.049(3) 0.000(2) -0.007(2) -0.011(2)
C39 0.061(3) 0.049(3) 0.061(3) -0.005(2) -0.023(2) 0.002(2)
C40 0.042(2) 0.078(3) 0.053(3) -0.023(3) -0.010(2) 0.004(2)
C41 0.059(3) 0.068(3) 0.054(3) -0.008(2) 0.010(2) -0.015(2)
C42 0.056(2) 0.040(2) 0.049(3) -0.002(2) 0.000(2) -0.0093(19)
Cu1 0.0383(3) 0.0346(3) 0.0409(3) -0.0001(2) -0.0045(2) -0.01165(19)
N1 0.074(3) 0.070(3) 0.048(3) 0.023(2) -0.025(2) -0.024(2)
P1 0.0350(5) 0.0316(5) 0.0399(6) -0.0024(4) -0.0076(4) -0.0084(4)
P2 0.0357(5) 0.0315(5) 0.0372(6) -0.0004(4) -0.0037(4) -0.0090(4)
S1 0.0436(5) 0.0513(6) 0.0433(6) 0.0060(5) -0.0165(4) -0.0176(4)
S2 0.0387(5) 0.0609(7) 0.0395(6) 0.0080(5) -0.0129(4) -0.0173(5)

loop_
_atom_type_symbol
_atom_type_description
_atom_type_scat_dispersion_real
_atom_type_scat_dispersion_imag
_atom_type_scat_source
C C 0.0033 0.0016 'International Tables Vol C Tables 4.2.6.8 and 6.1.1.4'
H H 0.0000 0.0000 'International Tables Vol C Tables 4.2.6.8 and 6.1.1.4'
N N 0.0061 0.0033 'International Tables Vol C Tables 4.2.6.8 and 6.1.1.4'
P P 0.1023 0.0942 'International Tables Vol C Tables 4.2.6.8 and 6.1.1.4'
S S 0.1246 0.1234 'International Tables Vol C Tables 4.2.6.8 and 6.1.1.4'
Cu Cu 0.3201 1.2651 'International Tables Vol C Tables 4.2.6.8 and 6.1.1.4'

loop_
_geom_angle_atom_site_label_1
_geom_angle_atom_site_label_2
_geom_angle_atom_site_label_3
_geom_angle
C2 C1 S2 121.5(3)
C2 C1 S1 122.4(3)
S2 C1 S1 116.1(2)
C6 C2 C1 128.4(4)
C6 C2 C3 108.8(3)
C1 C2 C3 122.8(4)
C4 C3 C2 104.6(4)
C4 C3 H3A 110.8
C2 C3 H3A 110.8
C4 C3 H3B 110.8
C2 C3 H3B 110.8
H3A C3 H3B 108.9
C5 C4 C3 107.6(4)
C5 C4 H4A 110.2
C3 C4 H4A 110.2
C5 C4 H4B 110.2
C3 C4 H4B 110.2
H4A C4 H4B 108.5
C4 C5 C6 104.5(4)
C4 C5 H5A 110.9
C6 C5 H5A 110.9
C4 C5 H5B 110.9
C6 C5 H5B 110.9
H5A C5 H5B 108.9
N1 C6 C2 128.7(4)
N1 C6 C5 119.8(4)
C2 C6 C5 111.4(4)
C12 C7 C8 117.9(3)
C12 C7 P1 123.3(3)
C8 C7 P1 118.8(3)
C9 C8 C7 120.7(4)
C9 C8 H8 119.6
C7 C8 H8 119.6
C10 C9 C8 119.6(4)
C10 C9 H9 120.2
C8 C9 H9 120.2
C11 C10 C9 120.9(4)
C11 C10 H10 119.6
C9 C10 H10 119.6
C10 C11 C12 119.2(4)
C10 C11 H11 120.4
C12 C11 H11 120.4
C7 C12 C11 121.7(4)
C7 C12 H12 119.2
C11 C12 H12 119.2
C18 C13 C14 118.3(3)
C18 C13 P1 123.4(3)
C14 C13 P1 118.3(3)
C15 C14 C13 120.9(4)
C15 C14 H14 119.6
C13 C14 H14 119.6
C16 C15 C14 120.3(4)
C16 C15 H15 119.9
C14 C15 H15 119.9
C15 C16 C17 119.5(4)
C15 C16 H16 120.3
C17 C16 H16 120.3
C16 C17 C18 120.3(4)
C16 C17 H17 119.9
C18 C17 H17 119.9
C17 C18 C13 120.8(4)
C17 C18 H18 119.6
C13 C18 H18 119.6
C24 C19 C20 117.7(4)
C24 C19 P1 123.9(3)
C20 C19 P1 118.4(3)
C21 C20 C19 121.2(4)
C21 C20 H20 119.4
C19 C20 H20 119.4
C20 C21 C22 120.4(4)
C20 C21 H21 119.8
C22 C21 H21 119.8
C23 C22 C21 118.7(4)
C23 C22 H22 120.6
C21 C22 H22 120.6
C22 C23 C24 121.2(4)
C22 C23 H23 119.4
C24 C23 H23 119.4
C23 C24 C19 120.8(4)
C23 C24 H24 119.6
C19 C24 H24 119.6
C30 C25 C26 118.1(4)
C30 C25 P2 124.0(3)
C26 C25 P2 117.9(3)
C27 C26 C25 121.3(4)
C27 C26 H26 119.3
C25 C26 H26 119.3
C28 C27 C26 120.2(4)
C28 C27 H27 119.9
C26 C27 H27 119.9
C27 C28 C29 119.5(4)
C27 C28 H28 120.2
C29 C28 H28 120.2
C30 C29 C28 120.7(4)
C30 C29 H29 119.7
C28 C29 H29 119.7
C29 C30 C25 120.2(4)
C29 C30 H30 119.9
C25 C30 H30 119.9
C36 C31 C32 117.4(3)
C36 C31 P2 123.8(3)
C32 C31 P2 118.4(3)
C33 C32 C31 120.7(4)
C33 C32 H32 119.6
C31 C32 H32 119.6
C34 C33 C32 121.0(4)
C34 C33 H33 119.5
C32 C33 H33 119.5
C33 C34 C35 119.4(4)
C33 C34 H34 120.3
C35 C34 H34 120.3
C36 C35 C34 120.4(4)
C36 C35 H35 119.8
C34 C35 H35 119.8
C35 C36 C31 121.1(4)
C35 C36 H36 119.5
C31 C36 H36 119.5
C42 C37 C38 118.4(3)
C42 C37 P2 118.2(3)
C38 C37 P2 123.3(3)
C39 C38 C37 120.5(4)
C39 C38 H38 119.8
C37 C38 H38 119.8
C40 C39 C38 120.7(4)
C40 C39 H39 119.7
C38 C39 H39 119.7
C39 C40 C41 119.4(4)
C39 C40 H40 120.3
C41 C40 H40 120.3
C40 C41 C42 120.4(4)
C40 C41 H41 119.8
C42 C41 H41 119.8
C37 C42 C41 120.5(4)
C37 C42 H42 119.7
C41 C42 H42 119.7
P2 Cu1 P1 123.67(4)
P2 Cu1 S2 119.32(4)
P1 Cu1 S2 111.58(4)
P2 Cu1 S1 108.89(4)
P1 Cu1 S1 106.76(4)
S2 Cu1 S1 73.95(3)
C6 N1 H1A 115(3)
C6 N1 H1B 113(3)
H1A N1 H1B 133(4)
C7 P1 C19 101.76(17)
C7 P1 C13 102.70(16)
C19 P1 C13 102.70(16)
C7 P1 Cu1 117.02(12)
C19 P1 Cu1 119.34(12)
C13 P1 Cu1 111.13(12)
C31 P2 C37 103.69(16)
C31 P2 C25 102.33(16)
C37 P2 C25 104.58(17)
C31 P2 Cu1 115.90(12)
C37 P2 Cu1 115.09(12)
C25 P2 Cu1 113.71(12)
C1 S1 Cu1 83.30(13)
C1 S2 Cu1 85.49(12)

loop_
_geom_bond_atom_site_label_1
_geom_bond_atom_site_label_2
_geom_bond_distance
C1 C2 1.414(5)
C1 S2 1.710(4)
C1 S1 1.715(4)
C2 C6 1.370(5)
C2 C3 1.521(5)
C3 C4 1.495(6)
C3 H3A 0.9700
C3 H3B 0.9700
C4 C5 1.489(7)
C4 H4A 0.9700
C4 H4B 0.9700
C5 C6 1.496(6)
C5 H5A 0.9700
C5 H5B 0.9700
C6 N1 1.340(5)
C7 C12 1.377(5)
C7 C8 1.389(5)
C7 P1 1.833(4)
C8 C9 1.384(6)
C8 H8 0.9300
C9 C10 1.369(6)
C9 H9 0.9300
C10 C11 1.364(6)
C10 H10 0.9300
C11 C12 1.381(5)
C11 H11 0.9300
C12 H12 0.9300
C13 C18 1.382(5)
C13 C14 1.384(5)
C13 P1 1.834(4)
C14 C15 1.377(5)
C14 H14 0.9300
C15 C16 1.373(6)
C15 H15 0.9300
C16 C17 1.376(6)
C16 H16 0.9300
C17 C18 1.377(5)
C17 H17 0.9300
C18 H18 0.9300
C19 C24 1.384(5)
C19 C20 1.392(5)
C19 P1 1.834(4)
C20 C21 1.368(6)
C20 H20 0.9300
C21 C22 1.384(6)
C21 H21 0.9300
C22 C23 1.368(6)
C22 H22 0.9300
C23 C24 1.372(6)
C23 H23 0.9300
C24 H24 0.9300
C25 C30 1.382(5)
C25 C26 1.391(5)
C25 P2 1.829(4)
C26 C27 1.379(5)
C26 H26 0.9300
C27 C28 1.356(6)
C27 H27 0.9300
C28 C29 1.385(6)
C28 H28 0.9300
C29 C30 1.381(6)
C29 H29 0.9300
C30 H30 0.9300
C31 C36 1.390(5)
C31 C32 1.396(5)
C31 P2 1.825(4)
C32 C33 1.383(6)
C32 H32 0.9300
C33 C34 1.354(6)
C33 H33 0.9300
C34 C35 1.381(6)
C34 H34 0.9300
C35 C36 1.379(5)
C35 H35 0.9300
C36 H36 0.9300
C37 C42 1.370(5)
C37 C38 1.388(5)
C37 P2 1.826(3)
C38 C39 1.379(6)
C38 H38 0.9300
C39 C40 1.359(6)
C39 H39 0.9300
C40 C41 1.369(6)
C40 H40 0.9300
C41 C42 1.388(6)
C41 H41 0.9300
C42 H42 0.9300
Cu1 P2 2.2600(10)
Cu1 P1 2.2713(10)
Cu1 S2 2.3821(10)
Cu1 S1 2.4491(11)
N1 H1A 0.98(5)
N1 H1B 0.944(19)
